data_4313180
loop_
_publ_author_name
'Masahito Kodera'
'Yuuji Kajita'
'Yoshimitsu Tachi'
'Koji Kano'

_publ_section_title
;
 Structural Modulation of Cu(I) and Cu(II) Complexes of Sterically
 Hindered Tripyridine Ligands by the Bridgehead Alkyl Groups
;
_journal_name_full 'Inorganic Chemistry'
_journal_page_first 1193
_journal_page_last 1203
_journal_paper_doi 10.1021/ic026008m
_journal_volume 42
_journal_year 2003
_chemical_formula_moiety 'C21 H23 Cu N3 O4 S '
_chemical_formula_sum 'C21 H23 Cu N3 O4 S'
_chemical_formula_weight 477.04
_space_group_IT_number 14
_symmetry_cell_setting monoclinic
_symmetry_Int_Tables_number 14
_symmetry_space_group_name_Hall '-P 2yn'
_symmetry_space_group_name_H-M 'P 1 21/n 1'
_cell_angle_alpha 90.00(2)
_cell_angle_beta 101.83(1)
_cell_angle_gamma 90.00(1)
_cell_formula_units_Z 4
_cell_length_a 9.265(1)
_cell_length_b 16.130(3)
_cell_length_c 14.170(2)
_cell_measurement_reflns_used 25
_cell_measurement_temperature 296.2
_cell_measurement_theta_max 14.9
_cell_measurement_theta_min 13.6
_cell_volume 2072.6(5)
_computing_cell_refinement 'MSC/AFC Diffractometer Control'
_computing_data_collection 'MSC/AFC Diffractometer Control'
_computing_data_reduction 'teXsan for Windows version 1.06 (MSC, 1997-1999)'
_computing_publication_material 'teXsan for Windows version 1.06 (MSC, 1997-1999)'
_computing_structure_refinement 'teXsan for Windows version 1.06 (MSC, 1997-1999)'
_computing_structure_solution
;
SAPI91 (Fan, 1991)
;
_diffrn_ambient_temperature 296.2
_diffrn_measurement_device 'Rigaku AFC7R'
_diffrn_measurement_method \w-2\q
_diffrn_orient_matrix_UB_11 -0.06743
_diffrn_orient_matrix_UB_12 -0.01184
_diffrn_orient_matrix_UB_13 -0.06323
_diffrn_orient_matrix_UB_21 0.06900
_diffrn_orient_matrix_UB_22 0.02959
_diffrn_orient_matrix_UB_23 -0.03429
_diffrn_orient_matrix_UB_31 0.05342
_diffrn_orient_matrix_UB_32 -0.05317
_diffrn_orient_matrix_UB_33 -0.00501
_diffrn_radiation_detector 'scintillation counter'
_diffrn_radiation_monochromator graphite
_diffrn_radiation_source 'Rigaku rotating anode'
_diffrn_radiation_type 'Mo K\a'
_diffrn_radiation_wavelength 0.7107
_diffrn_reflns_av_R_equivalents 0.03440
_diffrn_reflns_av_sigmaI/netI 0.142
_diffrn_reflns_limit_h_max 11
_diffrn_reflns_limit_h_min 0
_diffrn_reflns_limit_k_max 0
_diffrn_reflns_limit_k_min -20
_diffrn_reflns_limit_l_max 16
_diffrn_reflns_limit_l_min -16
_diffrn_reflns_number 4087
_diffrn_reflns_reduction_process 'Lp corrections applied'
_diffrn_reflns_theta_max 27.32
_diffrn_reflns_theta_min 2.53
_diffrn_standards_decay_% 0.00
_diffrn_standards_interval_count 150
_diffrn_standards_number 3
_exptl_absorpt_coefficient_mu 1.188
_exptl_absorpt_correction_T_max 0.999
_exptl_absorpt_correction_T_min 0.016
_exptl_absorpt_correction_type
;
\y scans (North,Phillips & Matthews, 1968)
;
_exptl_crystal_colour green
_exptl_crystal_density_diffrn 1.529
_exptl_crystal_density_meas ?
_exptl_crystal_description prismatic
_exptl_crystal_F_000 988.00
_exptl_crystal_size_max 0.30
_exptl_crystal_size_mid 0.20
_exptl_crystal_size_min 0.20
_refine_diff_density_max 5.99
_refine_diff_density_min -2.66
_refine_ls_extinction_coef 0.0000041(1)
_refine_ls_extinction_expression 'equ(3) Acta Cryst.(1968) A24, p213.'
_refine_ls_extinction_method 'Zachariasen (1967)'
_refine_ls_goodness_of_fit_all 2.161
_refine_ls_goodness_of_fit_ref 2.160
_refine_ls_hydrogen_treatment noref
_refine_ls_matrix_type full
_refine_ls_number_constraints 0
_refine_ls_number_parameters 272
_refine_ls_number_reflns 1800
_refine_ls_number_restraints 0
_refine_ls_R_factor_all 0.0465
_refine_ls_R_factor_gt 0.0460
_refine_ls_shift/su_max 0.0100
_refine_ls_shift/su_mean 0.0005
_refine_ls_structure_factor_coef F
_refine_ls_weighting_details unit
_refine_ls_weighting_scheme sigma
_refine_ls_wR_factor_all 0.0500
_refine_ls_wR_factor_ref 0.0500
_reflns_number_gt 1800
_reflns_number_total 3819
_reflns_threshold_expression I>3.00\s(I)
_cod_data_source_file ic026008m_6.cif
_cod_data_source_block '_master_file_afc7*.xtl____'
_cod_depositor_comments
;
The following automatic conversions were performed:

'_exptl_crystal_density_meas' value 'not measured' was changed to '?'
- the value is perceived as not measured.

Automatic conversion script
Id: cif_fix_values 3008 2015-01-20 13:52:24Z robertas 
;
_cod_original_sg_symbol_H-M 'P 21/n '
_cod_original_formula_sum 'C21 H23 Cu N3 O4 S '
_cod_database_code 4313180

loop_
_symmetry_equiv_pos_as_xyz
'   +x,   +y,   +z'
1/2-x,1/2+y,1/2-z
'   -x,   -y,   -z'
1/2+x,1/2-y,1/2+z

loop_
_atom_site_label
_atom_site_fract_x
_atom_site_fract_y
_atom_site_fract_z
_atom_site_U_iso_or_equiv
_atom_site_occupancy
_atom_site_refinement_flags
_atom_site_adp_type
_atom_site_calc_flag
_atom_site_calc_attached_atom
Cu(1) 0.44840(7) 0.08120(4) 0.75030(6) 0.0402(2) 1.000 . Uani d ?
S(1) 0.6651(1) 0.18187(8) 0.7449(1) 0.0370(4) 1.000 . Uani d ?
O(1) 0.5189(4) 0.1969(2) 0.7704(3) 0.057(1) 1.000 . Uani d ?
O(2) 0.6410(4) 0.0943(2) 0.7126(4) 0.080(2) 1.000 . Uani d ?
O(3) 0.6902(5) 0.2324(3) 0.6683(3) 0.070(2) 1.000 . Uani d ?
O(4) 0.7827(5) 0.1876(4) 0.8266(3) 0.097(2) 1.000 . Uani d ?
N(1) 0.3890(4) -0.0377(2) 0.7420(3) 0.035(1) 1.000 . Uani d ?
N(2) 0.3569(4) 0.0825(3) 0.8722(3) 0.035(1) 1.000 . Uani d ?
N(3) 0.2407(4) 0.1034(2) 0.6428(3) 0.035(1) 1.000 . Uani d ?
C(1) 0.6380(6) -0.0820(4) 0.7328(7) 0.105(3) 1.000 . Uani d ?
C(2) 0.4817(6) -0.1014(3) 0.7337(5) 0.049(2) 1.000 . Uani d ?
C(3) 0.4331(6) -0.1817(3) 0.7272(4) 0.048(2) 1.000 . Uani d ?
C(4) 0.2924(6) -0.1989(3) 0.7299(4) 0.044(2) 1.000 . Uani d ?
C(5) 0.1972(5) -0.1351(3) 0.7404(4) 0.033(1) 1.000 . Uani d ?
C(6) 0.2478(5) -0.0537(3) 0.7476(3) 0.025(1) 1.000 . Uani d ?
C(7) 0.5842(6) 0.1155(4) 0.9867(4) 0.052(2) 1.000 . Uani d ?
C(8) 0.4213(6) 0.1222(3) 0.9541(4) 0.042(2) 1.000 . Uani d ?
C(9) 0.3345(7) 0.1665(3) 1.0050(4) 0.051(2) 1.000 . Uani d ?
C(10) 0.1841(7) 0.1686(3) 0.9719(4) 0.049(2) 1.000 . Uani d ?
C(11) 0.1191(6) 0.1229(3) 0.8935(4) 0.041(2) 1.000 . Uani d ?
C(12) 0.2096(5) 0.0766(3) 0.8445(3) 0.029(1) 1.000 . Uani d ?
C(13) 0.3642(8) 0.1842(6) 0.5375(5) 0.095(3) 1.000 . Uani d ?
C(14) 0.2291(6) 0.1462(3) 0.5598(4) 0.048(2) 1.000 . Uani d ?
C(15) 0.0940(7) 0.1570(3) 0.4984(4) 0.054(2) 1.000 . Uani d ?
C(16) -0.0287(7) 0.1243(4) 0.5220(5) 0.059(2) 1.000 . Uani d ?
C(17) -0.0178(5) 0.0804(4) 0.6079(4) 0.051(2) 1.000 . Uani d ?
C(18) 0.1204(5) 0.0688(3) 0.6664(3) 0.029(1) 1.000 . Uani d ?
C(19) 0.1460(5) 0.0193(3) 0.7602(4) 0.029(1) 1.000 . Uani d ?
C(20) -0.0034(5) -0.0144(3) 0.7782(4) 0.042(2) 1.000 . Uani d ?
C(21) 0.0071(6) -0.0599(4) 0.8739(4) 0.054(2) 1.000 . Uani d ?
H(1) 0.6456 -0.0314 0.6985 0.115 1.000 . Uiso c ?
H(2) 0.6942 -0.0761 0.7968 0.115 1.000 . Uiso c ?
H(3) 0.6816 -0.1254 0.7015 0.115 1.000 . Uiso c ?
H(4) 0.5011 -0.2258 0.7201 0.056 1.000 . Uiso c ?
H(5) 0.2560 -0.2560 0.7250 0.052 1.000 . Uiso c ?
H(6) 0.0959 -0.1466 0.7424 0.041 1.000 . Uiso c ?
H(7) 0.6333 0.1618 0.9653 0.062 1.000 . Uiso c ?
H(8) 0.6119 0.1130 1.0558 0.062 1.000 . Uiso c ?
H(9) 0.6205 0.0659 0.9617 0.062 1.000 . Uiso c ?
H(10) 0.3803 0.1960 1.0632 0.060 1.000 . Uiso c ?
H(11) 0.1252 0.2028 1.0060 0.058 1.000 . Uiso c ?
H(12) 0.0125 0.1215 0.8731 0.051 1.000 . Uiso c ?
H(13) 0.4165 0.1437 0.5046 0.110 1.000 . Uiso c ?
H(14) 0.3435 0.2307 0.4966 0.110 1.000 . Uiso c ?
H(15) 0.4323 0.1997 0.5952 0.110 1.000 . Uiso c ?
H(16) 0.0868 0.1874 0.4380 0.064 1.000 . Uiso c ?
H(17) -0.1237 0.1310 0.4782 0.070 1.000 . Uiso c ?
H(18) -0.1059 0.0589 0.6257 0.060 1.000 . Uiso c ?
H(19) -0.0436 -0.0528 0.7272 0.050 1.000 . Uiso c ?
H(20) -0.0716 0.0303 0.7755 0.050 1.000 . Uiso c ?
H(21) -0.0664 -0.1019 0.8702 0.064 1.000 . Uiso c ?
H(22) -0.0052 -0.0215 0.9240 0.064 1.000 . Uiso c ?
H(23) 0.1022 -0.0853 0.8937 0.064 1.000 . Uiso c ?

loop_
_atom_site_aniso_label
_atom_site_aniso_U_11
_atom_site_aniso_U_22
_atom_site_aniso_U_33
_atom_site_aniso_U_12
_atom_site_aniso_U_13
_atom_site_aniso_U_23
Cu(1) 0.0272(3) 0.0232(3) 0.0737(5) -0.0026(3) 0.0190(3) 0.0002(4)
S(1) 0.0279(7) 0.0308(6) 0.0524(9) -0.0047(6) 0.0083(7) 0.0066(6)
O(1) 0.044(2) 0.024(2) 0.112(4) -0.006(2) 0.039(2) -0.008(2)
O(2) 0.061(3) 0.031(2) 0.166(5) -0.006(2) 0.064(3) -0.011(3)
O(3) 0.063(3) 0.083(3) 0.065(3) -0.031(2) 0.012(2) 0.026(3)
O(4) 0.053(3) 0.160(5) 0.068(3) -0.050(3) -0.011(2) 0.026(3)
N(1) 0.024(2) 0.021(2) 0.062(3) -0.001(2) 0.011(2) -0.000(2)
N(2) 0.036(2) 0.038(2) 0.030(2) -0.008(2) 0.007(2) 0.000(2)
N(3) 0.030(2) 0.034(2) 0.037(3) -0.001(2) -0.003(2) 0.010(2)
C(1) 0.026(3) 0.044(4) 0.25(1) 0.012(3) 0.042(5) -0.004(5)
C(2) 0.031(3) 0.035(3) 0.083(5) 0.008(2) 0.014(3) 0.007(3)
C(3) 0.033(3) 0.029(3) 0.080(5) 0.003(2) 0.010(3) 0.003(3)
C(4) 0.052(4) 0.025(3) 0.055(4) -0.005(2) 0.006(3) -0.008(2)
C(5) 0.029(3) 0.029(3) 0.044(3) -0.010(2) 0.009(2) -0.002(2)
C(6) 0.023(2) 0.023(2) 0.029(3) -0.005(2) 0.003(2) -0.001(2)
C(7) 0.048(3) 0.060(4) 0.043(4) -0.012(3) -0.006(3) 0.000(3)
C(8) 0.057(4) 0.035(3) 0.033(3) -0.012(3) 0.007(3) 0.002(3)
C(9) 0.072(4) 0.037(3) 0.041(4) -0.017(3) 0.004(3) -0.007(3)
C(10) 0.073(4) 0.035(3) 0.046(4) -0.001(3) 0.028(3) -0.007(3)
C(11) 0.041(3) 0.035(3) 0.052(4) 0.007(2) 0.020(3) 0.006(3)
C(12) 0.029(2) 0.020(2) 0.038(3) -0.003(2) 0.005(2) 0.007(2)
C(13) 0.071(5) 0.150(8) 0.064(5) -0.025(5) 0.012(4) 0.061(5)
C(14) 0.054(4) 0.045(3) 0.045(4) 0.003(3) 0.005(3) 0.011(3)
C(15) 0.070(4) 0.040(3) 0.045(4) 0.006(3) -0.007(3) 0.016(3)
C(16) 0.052(4) 0.054(4) 0.058(5) 0.007(3) -0.024(3) 0.013(3)
C(17) 0.029(3) 0.050(3) 0.069(4) 0.005(3) -0.002(3) 0.008(3)
C(18) 0.026(2) 0.022(2) 0.039(3) 0.004(2) 0.004(2) -0.001(2)
C(19) 0.021(2) 0.027(2) 0.039(3) 0.003(2) 0.007(2) 0.004(2)
C(20) 0.026(3) 0.040(3) 0.063(4) -0.001(2) 0.015(3) -0.002(3)
C(21) 0.053(4) 0.055(4) 0.061(4) -0.015(3) 0.029(3) -0.000(3)

loop_
_atom_type_symbol
_atom_type_oxidation_number
_atom_type_number_in_cell
_atom_type_scat_dispersion_real
_atom_type_scat_dispersion_imag
_atom_type_scat_source
Cu 0 4 0.263 1.266
;International Tables for Crystallography
(1992, Vol. C, Tables 4.2.6.8 and 6.1.1.1)
;
N 0 12 0.004 0.003
;International Tables for Crystallography
(1992, Vol. C, Table 6.1.1.2)
;
S 0 4 0.110 0.124
;International Tables for Crystallography
(1992, Vol. C, Table 6.1.1.2)
;
O 0 16 0.008 0.006
;International Tables for Crystallography
(1992, Vol. C, Table 6.1.1.2)
;
C 0 84 0.002 0.002
;International Tables for Crystallography
(1992, Vol. C, Table 6.1.1.2)
;
H 0 92 0.000 0.000
;International Tables for Crystallography
(1992, Vol. C, Table 6.1.1.2)
;

loop_
_geom_angle_atom_site_label_1
_geom_angle_atom_site_label_2
_geom_angle_atom_site_label_3
_geom_angle
_geom_angle_site_symmetry_1
_geom_angle_site_symmetry_2
_geom_angle_site_symmetry_3
_geom_angle_publ_flag
O(1) Cu(1) O(2) 69.4(2) . . . ?
O(1) Cu(1) N(1) 174.7(3) . . . ?
O(1) Cu(1) N(2) 92.9(2) . . . ?
O(1) Cu(1) N(3) 99.2(2) . . . ?
O(2) Cu(1) N(1) 109.9(2) . . . ?
O(2) Cu(1) N(2) 140.3(3) . . . ?
O(2) Cu(1) N(3) 120.0(3) . . . ?
N(1) Cu(1) N(2) 84.5(3) . . . ?
N(1) Cu(1) N(3) 85.7(2) . . . ?
N(2) Cu(1) N(3) 97.2(2) . . . ?
O(1) S(1) O(2) 98.2(3) . . . ?
O(1) S(1) O(3) 113.1(4) . . . ?
O(1) S(1) O(4) 112.0(4) . . . ?
O(2) S(1) O(3) 110.4(4) . . . ?
O(2) S(1) O(4) 110.7(5) . . . ?
O(3) S(1) O(4) 111.7(4) . . . ?
Cu(1) O(1) S(1) 95.8(3) . . . ?
Cu(1) O(2) S(1) 96.0(3) . . . ?
Cu(1) N(1) C(2) 124.1(5) . . . ?
Cu(1) N(1) C(6) 116.1(4) . . . ?
C(2) N(1) C(6) 119.8(6) . . . ?
Cu(1) N(2) C(8) 122.4(5) . . . ?
Cu(1) N(2) C(12) 108.6(4) . . . ?
C(8) N(2) C(12) 121.8(6) . . . ?
Cu(1) N(3) C(14) 125.6(5) . . . ?
Cu(1) N(3) C(18) 114.0(4) . . . ?
C(14) N(3) C(18) 120.4(6) . . . ?
C(2) C(1) H(1) 110.9 . . . no
C(2) C(1) H(2) 110.8 . . . no
C(2) C(1) H(3) 110.7 . . . no
H(1) C(1) H(2) 108.3 . . . no
H(1) C(1) H(3) 107.8 . . . no
H(2) C(1) H(3) 108.3 . . . no
N(1) C(2) C(1) 118.4(7) . . . ?
N(1) C(2) C(3) 121.0(7) . . . ?
C(1) C(2) C(3) 120.5(8) . . . ?
C(2) C(3) C(4) 120.2(7) . . . ?
C(2) C(3) H(4) 119.3 . . . no
C(4) C(3) H(4) 120.5 . . . no
C(3) C(4) C(5) 119.6(6) . . . ?
C(3) C(4) H(5) 121.1 . . . no
C(5) C(4) H(5) 119.3 . . . no
C(4) C(5) C(6) 119.8(6) . . . ?
C(4) C(5) H(6) 120.4 . . . no
C(6) C(5) H(6) 119.8 . . . no
N(1) C(6) C(5) 119.5(6) . . . ?
N(1) C(6) C(19) 118.9(5) . . . ?
C(5) C(6) C(19) 121.7(6) . . . ?
C(8) C(7) H(7) 111.3 . . . no
C(8) C(7) H(8) 111.2 . . . no
C(8) C(7) H(9) 110.8 . . . no
H(7) C(7) H(8) 108.0 . . . no
H(7) C(7) H(9) 108.0 . . . no
H(8) C(7) H(9) 107.4 . . . no
N(2) C(8) C(7) 118.2(7) . . . ?
N(2) C(8) C(9) 119.4(8) . . . ?
C(7) C(8) C(9) 122.5(8) . . . ?
C(8) C(9) C(10) 119.4(7) . . . ?
C(8) C(9) H(10) 119.7 . . . no
C(10) C(9) H(10) 120.9 . . . no
C(9) C(10) C(11) 120.8(8) . . . ?
C(9) C(10) H(11) 118.4 . . . no
C(11) C(10) H(11) 120.8 . . . no
C(10) C(11) C(12) 118.6(7) . . . ?
C(10) C(11) H(12) 120.5 . . . no
C(12) C(11) H(12) 120.8 . . . no
N(2) C(12) C(11) 119.3(7) . . . ?
N(2) C(12) C(19) 118.5(6) . . . ?
C(11) C(12) C(19) 122.2(6) . . . ?
C(14) C(13) H(13) 110.2 . . . no
C(14) C(13) H(14) 112.7 . . . no
C(14) C(13) H(15) 111.3 . . . no
H(13) C(13) H(14) 107.0 . . . no
H(13) C(13) H(15) 105.9 . . . no
H(14) C(13) H(15) 109.4 . . . no
N(3) C(14) C(13) 118.5(8) . . . ?
N(3) C(14) C(15) 120.9(8) . . . ?
C(13) C(14) C(15) 120.6(8) . . . ?
C(14) C(15) C(16) 119.5(8) . . . ?
C(14) C(15) H(16) 120.4 . . . no
C(16) C(15) H(16) 120.1 . . . no
C(15) C(16) C(17) 119.9(8) . . . ?
C(15) C(16) H(17) 119.6 . . . no
C(17) C(16) H(17) 120.5 . . . no
C(16) C(17) C(18) 118.9(7) . . . ?
C(16) C(17) H(18) 119.8 . . . no
C(18) C(17) H(18) 121.3 . . . no
N(3) C(18) C(17) 120.3(7) . . . ?
N(3) C(18) C(19) 116.3(6) . . . ?
C(17) C(18) C(19) 123.4(6) . . . ?
C(6) C(19) C(12) 113.9(5) . . . ?
C(6) C(19) C(18) 106.7(5) . . . ?
C(6) C(19) C(20) 109.7(5) . . . ?
C(12) C(19) C(18) 109.3(5) . . . ?
C(12) C(19) C(20) 107.3(6) . . . ?
C(18) C(19) C(20) 110.0(6) . . . ?
C(19) C(20) C(21) 114.6(6) . . . ?
C(19) C(20) H(19) 108.7 . . . no
C(19) C(20) H(20) 109.4 . . . no
C(21) C(20) H(19) 107.5 . . . no
C(21) C(20) H(20) 108.7 . . . no
H(19) C(20) H(20) 107.6 . . . no
C(20) C(21) H(21) 112.2 . . . no
C(20) C(21) H(22) 110.3 . . . no
C(20) C(21) H(23) 110.7 . . . no
H(21) C(21) H(22) 107.7 . . . no
H(21) C(21) H(23) 108.4 . . . no
H(22) C(21) H(23) 107.3 . . . no

loop_
_geom_bond_atom_site_label_1
_geom_bond_atom_site_label_2
_geom_bond_distance
_geom_bond_site_symmetry_1
_geom_bond_site_symmetry_2
_geom_bond_publ_flag
Cu(1) O(1) 1.979(5) . . ?
Cu(1) O(2) 1.976(5) . . ?
Cu(1) N(1) 1.992(5) . . ?
Cu(1) N(2) 2.074(5) . . ?
Cu(1) N(3) 2.225(6) . . ?
S(1) O(1) 1.491(5) . . ?
S(1) O(2) 1.488(6) . . ?
S(1) O(3) 1.414(6) . . ?
S(1) O(4) 1.421(7) . . ?
N(1) C(2) 1.360(9) . . ?
N(1) C(6) 1.352(8) . . ?
N(2) C(8) 1.353(9) . . ?
N(2) C(12) 1.344(8) . . ?
N(3) C(14) 1.349(9) . . ?
N(3) C(18) 1.348(8) . . ?
C(1) C(2) 1.48(1) . . ?
C(1) H(1) 0.96 . . no
C(1) H(2) 0.95 . . no
C(1) H(3) 0.96 . . no
C(2) C(3) 1.37(1) . . ?
C(3) C(4) 1.34(1) . . ?
C(3) H(4) 0.97 . . no
C(4) C(5) 1.38(1) . . ?
C(4) H(5) 0.98 . . no
C(5) C(6) 1.390(9) . . ?
C(5) H(6) 0.96 . . no
C(6) C(19) 1.542(9) . . ?
C(7) C(8) 1.49(1) . . ?
C(7) H(7) 0.96 . . no
C(7) H(8) 0.96 . . no
C(7) H(9) 0.96 . . no
C(8) C(9) 1.38(1) . . ?
C(9) C(10) 1.38(1) . . ?
C(9) H(10) 0.97 . . no
C(10) C(11) 1.37(1) . . ?
C(10) H(11) 0.97 . . no
C(11) C(12) 1.41(1) . . ?
C(11) H(12) 0.97 . . no
C(12) C(19) 1.529(9) . . ?
C(13) C(14) 1.48(1) . . ?
C(13) H(13) 0.99 . . no
C(13) H(14) 0.94 . . no
C(13) H(15) 0.96 . . no
C(14) C(15) 1.38(1) . . ?
C(15) C(16) 1.36(1) . . ?
C(15) H(16) 0.98 . . no
C(16) C(17) 1.39(1) . . ?
C(16) H(17) 0.97 . . no
C(17) C(18) 1.39(1) . . ?
C(17) H(18) 0.97 . . no
C(18) C(19) 1.527(9) . . ?
C(19) C(20) 1.556(9) . . ?
C(20) C(21) 1.53(1) . . ?
C(20) H(19) 0.97 . . no
C(20) H(20) 0.95 . . no
C(21) H(21) 0.95 . . no
C(21) H(22) 0.97 . . no
C(21) H(23) 0.96 . . no

loop_
_geom_contact_atom_site_label_1
_geom_contact_atom_site_label_2
_geom_contact_distance
_geom_contact_site_symmetry_1
_geom_contact_site_symmetry_2
_geom_contact_publ_flag
O(1) H(5) 2.6709 . 2_556 no
O(1) H(6) 2.7301 . 2_556 no
O(1) H(16) 2.9844 . 4 no
O(1) C(4) 3.338(9) . 2_556 no
O(1) C(5) 3.354(8) . 2_556 no
O(2) H(20) 2.8240 . 1_655 no
O(2) H(18) 2.9193 . 1_655 no
O(3) H(11) 2.4851 . 4_554 no
O(3) H(10) 2.7803 . 4_554 no
O(3) H(21) 2.9155 . 2_556 no
O(3) H(3) 3.0307 . 2_656 no
O(3) H(4) 3.0472 . 2_656 no
O(3) C(10) 3.20(1) . 4_554 no
O(3) C(9) 3.33(1) . 4_554 no
O(3) C(1) 3.54(1) . 2_656 no
O(4) H(12) 2.3511 . 1_655 no
O(4) H(4) 2.6356 . 2_656 no
O(4) H(14) 2.7018 . 4 no
O(4) H(20) 3.0302 . 1_655 no
O(4) C(11) 3.24(1) . 1_655 no
O(4) C(3) 3.58(1) . 2_656 no
O(4) C(13) 3.59(1) . 4 no
N(2) H(5) 3.0308 . 2_556 no
N(3) H(5) 2.9374 . 2_556 no
C(1) H(19) 3.0039 . 1_655 no
C(1) H(21) 3.0354 . 1_655 no
C(1) C(20) 3.43(1) . 1_655 no
C(3) C(11) 3.57(1) . 2_546 no
C(4) C(11) 3.55(1) . 2_546 no
C(5) H(17) 3.0334 . 3_556 no
C(6) H(8) 2.9792 . 3_657 no
C(9) C(16) 3.60(1) . 4 no
C(10) H(21) 2.8906 . 3_557 no
C(10) C(21) 3.55(1) . 3_557 no
C(11) H(5) 2.9622 . 2_556 no
C(11) H(4) 3.0085 . 2_556 no
C(12) H(5) 2.9137 . 2_556 no
C(15) H(7) 2.9949 . 4_454 no
C(20) H(2) 3.0349 . 1_455 no
C(21) H(2) 2.8926 . 1_455 no
H(2) H(21) 2.2873 . 1_655 no
H(7) H(16) 2.4868 . 4 no
H(7) H(14) 2.5771 . 4 no
H(8) H(23) 2.6367 . 3_657 no
H(11) H(21) 2.5319 . 3_557 no
H(22) H(22) 2.2466 . 3_557 no

loop_
_geom_torsion_atom_site_label_1
_geom_torsion_atom_site_label_2
_geom_torsion_atom_site_label_3
_geom_torsion_atom_site_label_4
_geom_torsion_site_symmetry_1
_geom_torsion_site_symmetry_2
_geom_torsion_site_symmetry_3
_geom_torsion_site_symmetry_4
_geom_torsion
_geom_torsion_publ_flag
Cu(1) O(1) S(1) O(2) . . . . 6.3(4) no
Cu(1) O(1) S(1) O(3) . . . . 122.7(4) no
Cu(1) O(1) S(1) O(4) . . . . -110.0(4) no
Cu(1) O(2) S(1) O(1) . . . . -6.4(4) no
Cu(1) O(2) S(1) O(3) . . . . -124.8(4) no
Cu(1) O(2) S(1) O(4) . . . . 111.0(4) no
Cu(1) N(1) C(2) C(1) . . . . 1(1) no
Cu(1) N(1) C(2) C(3) . . . . -179.2(7) no
Cu(1) N(1) C(6) C(5) . . . . 178.7(6) no
Cu(1) N(1) C(6) C(19) . . . . -0.3(9) no
Cu(1) N(2) C(8) C(7) . . . . -41.6(9) no
Cu(1) N(2) C(8) C(9) . . . . 139.1(6) no
Cu(1) N(2) C(12) C(11) . . . . -141.5(6) no
Cu(1) N(2) C(12) C(19) . . . . 38.6(7) no
Cu(1) N(3) C(14) C(13) . . . . -2(1) no
Cu(1) N(3) C(14) C(15) . . . . -179.4(6) no
Cu(1) N(3) C(18) C(17) . . . . 177.4(6) no
Cu(1) N(3) C(18) C(19) . . . . -1.3(7) no
S(1) O(1) Cu(1) O(2) . . . . -5.0(3) no
S(1) O(1) Cu(1) N(1) . . . . 79(3) no
S(1) O(1) Cu(1) N(2) . . . . 138.5(3) no
S(1) O(1) Cu(1) N(3) . . . . -123.7(3) no
S(1) O(2) Cu(1) O(1) . . . . 5.1(3) no
S(1) O(2) Cu(1) N(1) . . . . -169.3(3) no
S(1) O(2) Cu(1) N(2) . . . . -63.3(5) no
S(1) O(2) Cu(1) N(3) . . . . 94.0(4) no
O(1) Cu(1) N(1) C(2) . . . . -68(3) no
O(1) Cu(1) N(1) C(6) . . . . 110(2) no
O(1) Cu(1) N(2) C(8) . . . . -37.2(6) no
O(1) Cu(1) N(2) C(12) . . . . 113.6(5) no
O(1) Cu(1) N(3) C(14) . . . . 52.7(7) no
O(1) Cu(1) N(3) C(18) . . . . -127.9(5) no
O(2) Cu(1) N(1) C(2) . . . . 14.0(8) no
O(2) Cu(1) N(1) C(6) . . . . -167.7(5) no
O(2) Cu(1) N(2) C(8) . . . . 23.3(8) no
O(2) Cu(1) N(2) C(12) . . . . 174.1(4) no
O(2) Cu(1) N(3) C(14) . . . . -18.8(7) no
O(2) Cu(1) N(3) C(18) . . . . 160.6(4) no
N(1) Cu(1) N(2) C(8) . . . . 138.2(6) no
N(1) Cu(1) N(2) C(12) . . . . -71.0(5) no
N(1) Cu(1) N(3) C(14) . . . . -129.3(7) no
N(1) Cu(1) N(3) C(18) . . . . 50.0(5) no
N(1) C(2) C(3) C(4) . . . . -1(1) no
N(1) C(6) C(5) C(4) . . . . 2(1) no
N(1) C(6) C(19) C(12) . . . . -52.5(9) no
N(1) C(6) C(19) C(18) . . . . 68.2(8) no
N(1) C(6) C(19) C(20) . . . . -172.7(7) no
N(2) Cu(1) N(1) C(2) . . . . -128.0(7) no
N(2) Cu(1) N(1) C(6) . . . . 50.4(5) no
N(2) Cu(1) N(3) C(14) . . . . 146.8(6) no
N(2) Cu(1) N(3) C(18) . . . . -33.9(5) no
N(2) C(8) C(9) C(10) . . . . 1(1) no
N(2) C(12) C(11) C(10) . . . . -4(1) no
N(2) C(12) C(19) C(6) . . . . 27.4(8) no
N(2) C(12) C(19) C(18) . . . . -91.9(7) no
N(2) C(12) C(19) C(20) . . . . 149.0(6) no
N(3) Cu(1) N(1) C(2) . . . . 134.4(7) no
N(3) Cu(1) N(1) C(6) . . . . -47.3(5) no
N(3) Cu(1) N(2) C(8) . . . . -136.9(6) no
N(3) Cu(1) N(2) C(12) . . . . 13.9(5) no
N(3) C(14) C(15) C(16) . . . . 0(1) no
N(3) C(18) C(17) C(16) . . . . 4(1) no
N(3) C(18) C(19) C(6) . . . . -62.5(7) no
N(3) C(18) C(19) C(12) . . . . 61.1(7) no
N(3) C(18) C(19) C(20) . . . . 178.6(6) no
C(1) C(2) N(1) C(6) . . . . -176.9(9) no
C(1) C(2) C(3) C(4) . . . . 179(1) no
C(2) N(1) C(6) C(5) . . . . -3(1) no
C(2) N(1) C(6) C(19) . . . . 178.1(7) no
C(2) C(3) C(4) C(5) . . . . -1(1) no
C(3) C(2) N(1) C(6) . . . . 2(1) no
C(3) C(4) C(5) C(6) . . . . 0(1) no
C(4) C(5) C(6) C(19) . . . . -179.5(7) no
C(5) C(6) C(19) C(12) . . . . 128.6(7) no
C(5) C(6) C(19) C(18) . . . . -110.7(8) no
C(5) C(6) C(19) C(20) . . . . 8(1) no
C(6) C(19) C(12) C(11) . . . . -152.6(6) no
C(6) C(19) C(18) C(17) . . . . 118.9(7) no
C(6) C(19) C(20) C(21) . . . . 67.0(8) no
C(7) C(8) N(2) C(12) . . . . 171.4(7) no
C(7) C(8) C(9) C(10) . . . . -178.5(8) no
C(8) N(2) C(12) C(11) . . . . 10(1) no
C(8) N(2) C(12) C(19) . . . . -170.4(6) no
C(8) C(9) C(10) C(11) . . . . 5(1) no
C(9) C(8) N(2) C(12) . . . . -8(1) no
C(9) C(10) C(11) C(12) . . . . -3(1) no
C(10) C(11) C(12) C(19) . . . . 175.9(7) no
C(11) C(12) C(19) C(18) . . . . 88.2(8) no
C(11) C(12) C(19) C(20) . . . . -31.0(9) no
C(12) C(19) C(18) C(17) . . . . -117.6(8) no
C(12) C(19) C(20) C(21) . . . . -57.2(8) no
C(13) C(14) N(3) C(18) . . . . 179.1(9) no
C(13) C(14) C(15) C(16) . . . . -178(1) no
C(14) N(3) C(18) C(17) . . . . -3(1) no
C(14) N(3) C(18) C(19) . . . . 178.1(7) no
C(14) C(15) C(16) C(17) . . . . 0(1) no
C(15) C(14) N(3) C(18) . . . . 1(1) no
C(15) C(16) C(17) C(18) . . . . -2(1) no
C(16) C(17) C(18) C(19) . . . . -177.8(7) no
C(17) C(18) C(19) C(20) . . . . -0.1(9) no
C(18) C(19) C(20) C(21) . . . . -175.9(6) no
